data_2002079
loop_
_publ_author_name
'Gallacher, A. C.'
'Pinkerton, A. A.'

_publ_section_title
;
 A redetermination of monclinic \g-sulfur
;
_journal_issue 1
_journal_name_full 'Acta Crystallographica Section C'
_journal_page_first 125
_journal_page_last 126
_journal_paper_doi 10.1107/S0108270192009661
_journal_volume 49
_journal_year 1993
_chemical_formula_sum S8
_chemical_formula_weight 256.51
_chemical_name_systematic ' gamma sulfur'
_symmetry_cell_setting monoclinic
_symmetry_space_group_name_H-M 'P 1 2/c 1'
_atom_type_scat_source
;
International Tables for X-ray Crystallography (1974, Vol. IV)
;
_cell_angle_alpha 90.00
_cell_angle_beta 124.89(3)
_cell_angle_gamma 90.00
_cell_formula_units_Z 4.00
_cell_length_a 8.455(3)
_cell_length_b 13.052(2)
_cell_length_c 9.267(3)
_cell_measurement_reflns_used 25
_cell_measurement_temperature 294
_cell_measurement_theta_max 14
_cell_measurement_theta_min 12
_cell_volume 838.8(9)
_computing_cell_refinement CAD4_(Enraf-Nonius,_1977)
_computing_data_collection CAD4_(Enraf-Nonius,_1977)
_computing_data_reduction process_MolEN_(Fair,_1990)
_computing_molecular_graphics ORTEPII_(Johnson,_1976)
_computing_publication_material CIF_MolEN_(Fair,_1990)
_computing_structure_refinement LSFM_MolEN_(Fair,_1990)
_diffrn_measurement_device Enraf_Nonius_CAD4
_diffrn_measurement_method
;
3\q/1\q (\w/\q motor coupling ration 1:0.33)
;
_diffrn_radiation_type Mo_K\a
_diffrn_radiation_wavelength 0.71073
_diffrn_reflns_av_R_equivalents 0.046
_diffrn_reflns_limit_h_max 10
_diffrn_reflns_limit_h_min 0
_diffrn_reflns_limit_k_max 16
_diffrn_reflns_limit_k_min 0
_diffrn_reflns_limit_l_max 9
_diffrn_reflns_limit_l_min -10
_diffrn_reflns_number 1845
_diffrn_reflns_theta_max 25.99
_diffrn_standards_decay_% -1.12
_diffrn_standards_interval_time 50
_diffrn_standards_number 3
_exptl_absorpt_coefficient_mu 1.955
_exptl_absorpt_correction_T_max 1.0998
_exptl_absorpt_correction_T_min 0.7652
_exptl_absorpt_correction_type refined_empirical_(Walker_&_Stuart,_1983)
_exptl_crystal_colour pale_yellow
_exptl_crystal_density_diffrn 2.03
_exptl_crystal_description needle
_exptl_crystal_F_000 512
_exptl_crystal_size_max 0.32
_exptl_crystal_size_mid 0.14
_exptl_crystal_size_min 0.12
_refine_diff_density_max 0.3117
_refine_diff_density_min -0.3842
_refine_ls_abs_structure_details
;
?
;
_refine_ls_extinction_coef 0.56E-6
_refine_ls_extinction_method isotropic_(Zachariasen,_1963)
_refine_ls_goodness_of_fit_obs 1.222
_refine_ls_hydrogen_treatment not_included
_refine_ls_number_parameters 74
_refine_ls_number_reflns 939
_refine_ls_R_factor_obs 0.036
_refine_ls_shift/esd_max 0.004
_refine_ls_structure_factor_coef F
_refine_ls_weighting_details 'w = 4F~o~^2^/ [\s^2^(F~o~^2^) + 0.0011F~o~^4^]'
_refine_ls_weighting_scheme calc
_refine_ls_wR_factor_obs 0.041
_reflns_number_observed 939
_reflns_number_total 1727
_reflns_observed_criterion I>3.0\s(I)
_cod_data_source_file ab1021.cif
_cod_data_source_block ab1021_structure_1_of_1
_cod_depositor_comments
;
The following automatic conversions were performed:

'_refine_ls_weighting_scheme' value '4F~o~^2^/ [\s^2^(F~o~^2^) +
0.0011F~o~^4^]' was changed to 'calc'. New tag
'_refine_ls_weighting_details' was created. The value of the new tag
was set to 'w = 4F~o~^2^/ [\s^2^(F~o~^2^) + 0.0011F~o~^4^]'.

Automatic conversion script
Id: cif_fix_values 3143 2015-03-26 13:38:13Z robertas 
;
_cod_original_sg_symbol_H-M 'P 1 2/c 1                       '
_cod_database_code 2002079

loop_
_atom_site_aniso_label
_atom_site_aniso_U_11
_atom_site_aniso_U_22
_atom_site_aniso_U_33
_atom_site_aniso_U_12
_atom_site_aniso_U_13
_atom_site_aniso_U_23
S1 0.0797(6) 0.0562(8) 0.0675(6) 0.0211(6) 0.0413(4) 0.0063(6)
S2 0.0365(4) 0.0697(8) 0.0559(5) -0.0037(5) 0.0239(3) 0.0058(6)
S3 0.0530(5) 0.0669(9) 0.0430(4) 0.0066(6) 0.0249(3) 0.0133(5)
S4 0.0536(4) 0.0487(7) 0.0511(5) -0.0067(5) 0.0317(3) -0.0092(5)
S5 0.0754(6) 0.0472(7) 0.0651(5) 0.0031(6) 0.0438(4) -0.0095(5)
S6 0.0760(5) 0.0880(10) 0.0731(5) -0.0369(6) 0.0533(3) -0.0208(6)
S7 0.0421(5) 0.0930(10) 0.0674(7) 0.0069(7) 0.0246(4) -0.0128(7)
S8 0.1215(8) 0.0496(8) 0.0682(6) -0.0331(7) 0.0571(5) -0.0219(6)

loop_
_atom_site_label
_atom_site_fract_x
_atom_site_fract_y
_atom_site_fract_z
_atom_site_U_iso_or_equiv
_atom_site_thermal_displace_type
S1 0.6485(2) 0.34570(10) 0.3247(2) 0.0671(7) Uani
S2 0.81100(10) 0.57920(10) 0.47080(10) 0.0522(6) Uani
S3 0.7446(2) 0.44300(10) 0.53190(10) 0.0534(6) Uani
S4 0.5836(2) 0.67680(10) 0.38400(10) 0.0511(5) Uani
S5 0.0799(2) 0.79790(10) 0.1993(2) 0.0614(6) Uani
S6 0.2427(2) 1.03100(10) 0.2201(2) 0.0787(7) Uani
S7 0.3074(2) 0.89380(10) 0.3501(2) 0.0640(7) Uani
S8 0.1483(2) 1.12710(10) 0.3294(2) 0.0744(7) Uani

loop_
_geom_angle_atom_site_label_1
_geom_angle_atom_site_label_2
_geom_angle_atom_site_label_3
_geom_angle
_geom_angle_publ_flag
S1 S1 S3 107.90(10) yes
S3 S2 S4 107.78(9) yes
S1 S3 S2 107.75(9) yes
S2 S4 S4 108.62(9) yes
S5 S5 S7 107.38(9) yes
S7 S6 S8 107.10(10) yes
S5 S7 S6 107.71(7) yes
S6 S8 S8 107.95(8) yes

loop_
_geom_bond_atom_site_label_1
_geom_bond_atom_site_label_2
_geom_bond_distance
_geom_bond_publ_flag
S1 S1 2.060(2) yes
S1 S3 2.043(2) yes
S2 S3 2.040(2) yes
S2 S4 2.049(2) yes
S4 S4 2.0370(10) yes
S5 S5 2.039(3) yes
S5 S7 2.035(2) yes
S6 S7 2.051(2) yes
S6 S8 2.040(3) yes
S8 S8 2.058(2) yes

loop_
_geom_torsion_atom_site_label_1
_geom_torsion_atom_site_label_2
_geom_torsion_atom_site_label_3
_geom_torsion_atom_site_label_4
_geom_torsion
_geom_torsion_publ_flag
S1' S1 S3 S2 -99.10(10) yes
S3 S1 S1' S3' 98.50(10) yes
S4 S2 S3 S1 99.20(10) yes
S3 S2 S4 S4' -98.40(10) yes
S2 S4 S4' S2' 98.00(10) yes
S5' S5 S7 S6 -99.90(10) yes
S7 S5 S5' S7' 99.80(10) yes
S8 S6 S7 S5 99.20(10) yes
S7 S6 S8 S8' -98.60(10) yes
S6 S8 S8' S6' 99.50(10) yes

loop_
_cod_related_entry_id
_cod_related_entry_database
_cod_related_entry_code
1 ChemSpider 59726
